data_4109279
loop_
_publ_author_name
'Andrzej Sygula'
'Frank R. Fronczek'
'Renata Sygula'
'Peter W. Rabideau'
'Marilyn M. Olmstead'

_publ_section_title
;
 A Double Concave Hydrocarbon Buckycatcher
;
_journal_name_full 'Journal of the American Chemical Society'
_journal_page_first 3842
_journal_page_last 3843
_journal_paper_doi 10.1021/ja070616p
_journal_volume 129
_journal_year 2007
_chemical_compound_source 'local laboratory'
_chemical_formula_moiety 'C60 H28, C60, 2(C7 H8)'
_chemical_formula_sum 'C134 H44'
_chemical_formula_weight 1653.69
_chemical_name_systematic
;
 ?
;
_space_group_IT_number 11
_symmetry_cell_setting monoclinic
_symmetry_space_group_name_Hall '-P 2yb'
_symmetry_space_group_name_H-M 'P 1 21/m 1'
_atom_sites_solution_hydrogens geom
_atom_sites_solution_primary direct
_atom_sites_solution_secondary difmap
_audit_creation_method SHELXL-97
_cell_angle_alpha 90
_cell_angle_beta 98.202(7)
_cell_angle_gamma 90
_cell_formula_units_Z 2
_cell_length_a 9.7730(15)
_cell_length_b 22.253(3)
_cell_length_c 17.334(3)
_cell_measurement_reflns_used 6364
_cell_measurement_temperature 100
_cell_measurement_theta_max 25.3
_cell_measurement_theta_min 2.5
_cell_volume 3731.2(10)
_computing_cell_refinement 'HKL Scalepack (Otwinowski & Minor 1997)'
_computing_data_collection 'COLLECT (Nonius, 2000)'
_computing_data_reduction 'HKL Denzo and Scalepack (Otwinowski & Minor 1997)'
_computing_molecular_graphics 'ORTEP-3 for Windows (Farrugia, 1997)'
_computing_publication_material 'SHELXL-97 (Sheldrick, 1997)'
_computing_structure_refinement 'SHELXL-97 (Sheldrick, 1997)'
_computing_structure_solution 'SIR97 (Altomare et al., 1999)'
_diffrn_ambient_temperature 100
_diffrn_measured_fraction_theta_full 0.996
_diffrn_measured_fraction_theta_max 0.996
_diffrn_measurement_device 'Nonius KappaCCD (with Oxford Cryostream)'
_diffrn_measurement_method ' \w scans with \k offsets'
_diffrn_radiation_monochromator graphite
_diffrn_radiation_source 'fine-focus sealed tube'
_diffrn_radiation_type MoK\a
_diffrn_radiation_wavelength 0.71073
_diffrn_reflns_av_R_equivalents 0.026
_diffrn_reflns_av_sigmaI/netI 0.0419
_diffrn_reflns_limit_h_max 11
_diffrn_reflns_limit_h_min -11
_diffrn_reflns_limit_k_max 26
_diffrn_reflns_limit_k_min -20
_diffrn_reflns_limit_l_max 20
_diffrn_reflns_limit_l_min -20
_diffrn_reflns_number 32524
_diffrn_reflns_theta_full 25.36
_diffrn_reflns_theta_max 25.4
_diffrn_reflns_theta_min 2.7
_diffrn_standards_decay_% <2
_diffrn_standards_number 0
_exptl_absorpt_coefficient_mu 0.084
_exptl_absorpt_correction_type none
_exptl_crystal_colour 'dark red'
_exptl_crystal_density_diffrn 1.472
_exptl_crystal_description plate
_exptl_crystal_F_000 1696
_exptl_crystal_size_max 0.38
_exptl_crystal_size_mid 0.35
_exptl_crystal_size_min 0.05
_refine_diff_density_max 0.59
_refine_diff_density_min -0.43
_refine_diff_density_rms 0.052
_refine_ls_extinction_method none
_refine_ls_goodness_of_fit_ref 1.022
_refine_ls_hydrogen_treatment constr
_refine_ls_matrix_type full
_refine_ls_number_parameters 732
_refine_ls_number_reflns 7007
_refine_ls_number_restraints 0
_refine_ls_restrained_S_all 1.022
_refine_ls_R_factor_all 0.098
_refine_ls_R_factor_gt 0.066
_refine_ls_shift/su_max 0.004
_refine_ls_shift/su_mean 0.000
_refine_ls_structure_factor_coef Fsqd
_refine_ls_weighting_details 'calc w=1/[\s^2^(Fo^2^)+(0.0732P)^2^+4.3784P] where P=(Fo^2^+2Fc^2^)/3'
_refine_ls_weighting_scheme calc
_refine_ls_wR_factor_gt 0.157
_refine_ls_wR_factor_ref 0.178
_reflns_number_gt 4925
_reflns_number_total 7007
_reflns_threshold_expression I>2\s(I)
_cod_data_source_file ja070616psi20070127_024727.cif
_cod_data_source_block sygula30
_cod_original_sg_symbol_H-M 'P 21/m '
_cod_database_code 4109279

loop_
_symmetry_equiv_pos_as_xyz
'x, y, z'
'-x, y+1/2, -z'
'-x, -y, -z'
'x, -y-1/2, z'

loop_
_atom_site_label
_atom_site_type_symbol
_atom_site_fract_x
_atom_site_fract_y
_atom_site_fract_z
_atom_site_U_iso_or_equiv
_atom_site_adp_type
_atom_site_occupancy
_atom_site_symmetry_multiplicity
_atom_site_calc_flag
_atom_site_refinement_flags
_atom_site_disorder_assembly
_atom_site_disorder_group
C1 C 0.54044(12) 0.64274(7) 0.79474(10) 0.0451(19) Uani 0.50 1 d PG . 1
C2 C 0.45378(14) 0.61100(6) 0.83887(11) 0.0460(17) Uani 0.50 1 d PG . 1
C3 C 0.44732(14) 0.62641(6) 0.91680(10) 0.045(3) Uani 0.50 1 d PG . 1
C4 C 0.52887(13) 0.67362(7) 0.95219(8) 0.0417(14) Uani 0.50 1 d PG . 1
C5 C 0.61847(9) 0.70509(8) 0.90683(9) 0.0236(17) Uani 0.50 1 d PG . 1
C6 C 0.62305(9) 0.69001(8) 0.82869(10) 0.038(3) Uani 0.50 1 d PG . 1
C7 C 0.48709(13) 0.65865(8) 0.71263(9) 0.045(2) Uani 0.50 1 d PG . 1
C8 C 0.35858(15) 0.64210(8) 0.68185(9) 0.045(2) Uani 0.50 1 d PG . 1
C9 C 0.26799(15) 0.60974(7) 0.72718(10) 0.046(2) Uani 0.50 1 d PG . 1
C10 C 0.31355(15) 0.59395(6) 0.80261(11) 0.055(3) Uani 0.50 1 d PG . 1
C11 C 0.22014(15) 0.60081(6) 0.86143(11) 0.049(2) Uani 0.50 1 d PG . 1
C12 C 0.30620(16) 0.61964(6) 0.93335(10) 0.056(2) Uani 0.50 1 d PG . 1
C13 C 0.25250(15) 0.66094(8) 0.98203(8) 0.072(4) Uani 0.50 1 d PG . 1
C14 C 0.33791(15) 0.70984(8) 1.01720(6) 0.060(3) Uani 0.50 1 d PG . 1
C15 C 0.47148(14) 0.71608(8) 1.00339(7) 0.0454(19) Uani 0.50 1 d PG . 1
C16 C 0.53051(12) 0.77399(8) 0.98827(7) 0.045(2) Uani 0.50 1 d PG . 1
C17 C 0.61902(9) 0.76756(8) 0.92884(9) 0.030(2) Uani 0.50 1 d PG . 1
C18 C 0.62221(9) 0.81345(7) 0.87206(10) 0.033(2) Uani 0.50 1 d PG . 1
C19 C 0.62525(9) 0.79734(8) 0.79557(10) 0.042(2) Uani 0.50 1 d PG . 1
C20 C 0.62551(9) 0.73737(8) 0.76945(9) 0.055(3) Uani 0.50 1 d PG . 1
C21 C 0.54439(12) 0.71817(9) 0.70011(8) 0.0388(14) Uani 0.50 1 d PG . 1
C22 C 0.46340(14) 0.75822(9) 0.65220(7) 0.0430(15) Uani 0.50 1 d PG . 1
C23 C 0.32256(15) 0.74205(10) 0.61797(6) 0.0435(14) Uani 0.50 1 d PG . 1
C24 C 0.26718(15) 0.68556(9) 0.63180(7) 0.043(2) Uani 0.50 1 d PG . 1
C25 C 0.12994(14) 0.67970(9) 0.64759(8) 0.055(3) Uani 0.50 1 d PG . 1
C26 C 0.12580(14) 0.63179(7) 0.70636(10) 0.054(3) Uani 0.50 1 d PG . 1
C27 C 0.03696(12) 0.63954(7) 0.76347(10) 0.0505(17) Uani 0.50 1 d PG . 1
C28 C 0.08978(14) 0.62152(6) 0.84400(11) 0.061(3) Uani 0.50 1 d PG . 1
C29 C 0.03386(12) 0.66496(7) 0.89510(10) 0.051(2) Uani 0.50 1 d PG . 1
C30 C 0.11264(14) 0.68430(8) 0.96258(8) 0.0484(18) Uani 0.50 1 d PG . 1
C31 C 0.11166(14) 0.74999(8) 0.98354(7) 0.0462(11) Uani 1 2 d SG . 1
C32 C 0.25094(15) 0.76208(8) 1.01789(6) 0.056(2) Uani 0.50 1 d PG . 1
C33 C 0.30455(15) 0.81813(8) 1.00514(6) 0.060(4) Uani 0.50 1 d PG . 1
C34 C 0.45005(14) 0.82502(8) 0.98987(7) 0.0444(16) Uani 0.50 1 d PG . 1
C35 C 0.45061(14) 0.87122(7) 0.93218(9) 0.045(3) Uani 0.50 1 d PG . 1
C36 C 0.53392(12) 0.86622(7) 0.87441(10) 0.0413(15) Uani 0.50 1 d PG . 1
C37 C 0.48703(13) 0.88167(7) 0.79366(10) 0.0399(18) Uani 0.50 1 d PG . 1
C38 C 0.54224(12) 0.84035(8) 0.74461(10) 0.0401(18) Uani 0.50 1 d PG . 1
C39 C 0.46155(14) 0.82116(9) 0.67600(8) 0.048(2) Uani 0.50 1 d PG . 1
C40 C 0.32158(15) 0.84409(8) 0.65481(8) 0.0358(19) Uani 0.50 1 d PG . 1
C41 C 0.23683(15) 0.79518(9) 0.61943(6) 0.044(2) Uani 0.50 1 d PG . 1
C42 C 0.09803(14) 0.78947(9) 0.63447(6) 0.051(3) Uani 0.50 1 d PG . 1
C43 C 0.04724(12) 0.72905(9) 0.64741(7) 0.047(2) Uani 0.50 1 d PG . 1
C44 C -0.04654(9) 0.73576(8) 0.70955(8) 0.040(3) Uani 0.50 1 d PG . 1
C45 C -0.04804(9) 0.69245(8) 0.76522(9) 0.043(3) Uani 0.50 1 d PG . 1
C46 C -0.05210(9) 0.70930(8) 0.84740(9) 0.049(2) Uani 0.50 1 d PG . 1
C47 C -0.05242(9) 0.76854(8) 0.86590(9) 0.056(4) Uani 0.50 1 d PG . 1
C48 C 0.03323(12) 0.78954(8) 0.93843(8) 0.0386(14) Uani 0.50 1 d PG . 1
C49 C 0.08789(13) 0.84725(7) 0.92304(8) 0.0436(19) Uani 0.50 1 d PG . 1
C50 C 0.22483(15) 0.86135(7) 0.95805(8) 0.058(3) Uani 0.50 1 d PG . 1
C51 C 0.31525(15) 0.89425(6) 0.91162(10) 0.047(2) Uani 0.50 1 d PG . 1
C52 C 0.26537(15) 0.91017(6) 0.83396(10) 0.042(2) Uani 0.50 1 d PG . 1
C53 C 0.35033(15) 0.90465(6) 0.77473(10) 0.041(2) Uani 0.50 1 d PG . 1
C54 C 0.26569(15) 0.88397(7) 0.70350(9) 0.0365(18) Uani 0.50 1 d PG . 1
C55 C 0.12637(14) 0.87723(7) 0.71738(9) 0.051(3) Uani 0.50 1 d PG . 1
C56 C 0.04385(12) 0.83121(8) 0.68392(8) 0.0419(15) Uani 0.50 1 d PG . 1
C57 C -0.04641(9) 0.79862(8) 0.73020(8) 0.036(2) Uani 0.50 1 d PG . 1
C58 C -0.04913(9) 0.81514(8) 0.80729(9) 0.037(2) Uani 0.50 1 d PG . 1
C59 C 0.03966(12) 0.86407(7) 0.84342(9) 0.0337(17) Uani 0.50 1 d PG . 1
C60 C 0.12380(14) 0.89398(6) 0.80128(10) 0.0396(15) Uani 0.50 1 d PG . 1
C61 C 0.4054(2) 0.51642(11) 0.57861(15) 0.0262(6) Uani 1 1 d . . 1
C62 C 0.3133(3) 0.48432(11) 0.61882(16) 0.0296(6) Uani 1 1 d . . 1
C63 C 0.3881(3) 0.46216(11) 0.68871(16) 0.0307(6) Uani 1 1 d . . 1
C64 C 0.5287(3) 0.48052(11) 0.69147(16) 0.0282(6) Uani 1 1 d . . 1
C65 C 0.5392(2) 0.51411(11) 0.62370(15) 0.0263(6) Uani 1 1 d . . 1
C66 C 0.3635(3) 0.56141(11) 0.52667(15) 0.0272(6) Uani 1 1 d . . 1
C67 C 0.1725(3) 0.49574(12) 0.61086(16) 0.0328(6) Uani 1 1 d . . 1
C68 C 0.3297(3) 0.44930(12) 0.75424(17) 0.0358(7) Uani 1 1 d . . 1
C69 C 0.6180(3) 0.48632(12) 0.76015(16) 0.0320(6) Uani 1 1 d . . 1
C70 C 0.6399(2) 0.55647(11) 0.61956(15) 0.0251(6) Uani 1 1 d . . 1
C71 C 0.2155(3) 0.56847(12) 0.50920(16) 0.0312(6) Uani 1 1 d . . 1
H71 H 0.1787 0.5951 0.4686 0.037 Uiso 1 1 calc R . 1
C72 C 0.1255(3) 0.53767(12) 0.54965(17) 0.0334(6) Uani 1 1 d . . 1
H72 H 0.0290 0.5444 0.5365 0.040 Uiso 1 1 calc R . 1
C73 C 0.1058(3) 0.47389(13) 0.67503(18) 0.0381(7) Uani 1 1 d . . 1
H73 H 0.0078 0.4749 0.6703 0.046 Uiso 1 1 calc R . 1
C74 C 0.1797(3) 0.45175(13) 0.74239(19) 0.0407(7) Uani 1 1 d . . 1
H74 H 0.1311 0.4376 0.7825 0.049 Uiso 1 1 calc R . 1
C75 C 0.4272(3) 0.44662(13) 0.82526(18) 0.0406(7) Uani 1 1 d . . 1
H75 H 0.3965 0.4324 0.8716 0.049 Uiso 1 1 calc R . 1
C76 C 0.5634(3) 0.46392(13) 0.82810(17) 0.0390(7) Uani 1 1 d . . 1
H76 H 0.6233 0.4611 0.8762 0.047 Uiso 1 1 calc R . 1
C77 C 0.7364(3) 0.52389(12) 0.75320(16) 0.0324(6) Uani 1 1 d . . 1
H77 H 0.8095 0.5259 0.7956 0.039 Uiso 1 1 calc R . 1
C78 C 0.7462(2) 0.55702(12) 0.68672(15) 0.0283(6) Uani 1 1 d . . 1
H78 H 0.8260 0.5811 0.6851 0.034 Uiso 1 1 calc R . 1
C79 C 0.6111(2) 0.59928(11) 0.55456(14) 0.0241(5) Uani 1 1 d . . 1
C80 C 0.4753(2) 0.60124(11) 0.50874(15) 0.0259(6) Uani 1 1 d . . 1
C81 C 0.4533(2) 0.64271(11) 0.44788(15) 0.0273(6) Uani 1 1 d . . 1
H81 H 0.3644 0.6442 0.4176 0.033 Uiso 1 1 calc R . 1
C82 C 0.5538(3) 0.68199(11) 0.42905(15) 0.0271(6) Uani 1 1 d . . 1
C83 C 0.6851(2) 0.68139(11) 0.47521(14) 0.0250(5) Uani 1 1 d . . 1
C84 C 0.7099(2) 0.64039(11) 0.53611(14) 0.0246(5) Uani 1 1 d . . 1
H84 H 0.7986 0.6403 0.5668 0.029 Uiso 1 1 calc R . 1
C85 C 0.5206(3) 0.71861(12) 0.35706(16) 0.0317(6) Uani 1 1 d . . 1
C86 C 0.4778(3) 0.68831(13) 0.28704(17) 0.0428(7) Uani 1 1 d . . 1
H86 H 0.4774 0.6456 0.2866 0.051 Uiso 1 1 calc R . 1
C87 C 0.4362(4) 0.71910(14) 0.21877(18) 0.0596(10) Uani 1 1 d . . 1
H87 H 0.4077 0.6977 0.1718 0.072 Uiso 1 1 calc R . 1
C88 C 0.8031(2) 0.71833(11) 0.45536(14) 0.0265(6) Uani 1 1 d . . 1
C89 C 0.9208(3) 0.68829(12) 0.43954(16) 0.0316(6) Uani 1 1 d . . 1
H89 H 0.9214 0.6456 0.4393 0.038 Uiso 1 1 calc R . 1
C90 C 1.0370(3) 0.71900(12) 0.42422(17) 0.0352(6) Uani 1 1 d . . 1
H90 H 1.1163 0.6975 0.4138 0.042 Uiso 1 1 calc R . 1
C91 C 0.9217(5) 0.5736(3) 0.0476(3) 0.121(5) Uani 0.539(5) 1 d PG A 2
C92 C 0.8438(5) 0.6251(4) 0.0557(4) 0.182(11) Uani 0.539(5) 1 d PG A 2
H92 H 0.7552 0.6292 0.0256 0.218 Uiso 0.539(5) 1 d PG A 2
C93 C 0.8935(7) 0.6703(3) 0.1069(5) 0.147(7) Uani 0.539(5) 1 d PG A 2
H93 H 0.8397 0.7055 0.1103 0.177 Uiso 0.539(5) 1 d PG A 2
C94 C 1.0211(7) 0.6648(3) 0.1533(4) 0.106(4) Uani 0.539(5) 1 d PG A 2
H94 H 1.0541 0.6955 0.1892 0.127 Uiso 0.539(5) 1 d PG A 2
C95 C 1.0998(5) 0.6134(3) 0.1461(4) 0.076(3) Uani 0.539(5) 1 d PG A 2
H95 H 1.1878 0.6090 0.1769 0.091 Uiso 0.539(5) 1 d PG A 2
C96 C 1.0494(5) 0.5685(3) 0.0940(3) 0.064(2) Uani 0.539(5) 1 d PG A 2
H96 H 1.1035 0.5335 0.0900 0.077 Uiso 0.539(5) 1 d PG A 2
C97 C 0.8691(9) 0.5251(4) -0.0089(4) 0.194(9) Uani 0.539(5) 1 d PG A 2
H97A H 0.7780 0.5364 -0.0363 0.291 Uiso 0.539(5) 1 d PG A 2
H97B H 0.8612 0.4874 0.0194 0.291 Uiso 0.539(5) 1 d PG A 2
H97C H 0.9335 0.5196 -0.0468 0.291 Uiso 0.539(5) 1 d PG A 2
C98 C 0.8812(4) 0.6929(2) 0.1914(3) 0.062(2) Uani 0.461(5) 1 d PG A -3
C99 C 0.8207(5) 0.6652(3) 0.1228(3) 0.069(3) Uani 0.461(5) 1 d PG A -3
H99 H 0.7273 0.6741 0.1026 0.083 Uiso 0.461(5) 1 d PG A -3
C100 C 0.8941(7) 0.6251(3) 0.0837(3) 0.101(6) Uani 0.461(5) 1 d PG A -3
H100 H 0.8498 0.6059 0.0378 0.121 Uiso 0.461(5) 1 d PG A -3
C101 C 1.0319(7) 0.6126(2) 0.1106(4) 0.055(3) Uani 0.461(5) 1 d PG A -3
H101 H 1.0828 0.5857 0.0830 0.066 Uiso 0.461(5) 1 d PG A -3
C102 C 1.0942(5) 0.6402(3) 0.1789(4) 0.062(3) Uani 0.461(5) 1 d PG A -3
H102 H 1.1880 0.6318 0.1986 0.074 Uiso 0.461(5) 1 d PG A -3
C103 C 1.0190(4) 0.6800(3) 0.2181(3) 0.070(3) Uani 0.461(5) 1 d PG A -3
H103 H 1.0628 0.6988 0.2643 0.085 Uiso 0.461(5) 1 d PG A -3
C104 C 0.8009(7) 0.7355(4) 0.2347(4) 0.144(7) Uani 0.461(5) 1 d PG A -3
H104 H 0.7063 0.7390 0.2074 0.216 Uiso 0.461(5) 1 d PG A -3
H105 H 0.8453 0.7751 0.2375 0.216 Uiso 0.461(5) 1 d PG A -3
H106 H 0.7986 0.7203 0.2876 0.216 Uiso 0.461(5) 1 d PG A -3

loop_
_atom_site_aniso_label
_atom_site_aniso_U_11
_atom_site_aniso_U_22
_atom_site_aniso_U_33
_atom_site_aniso_U_23
_atom_site_aniso_U_13
_atom_site_aniso_U_12
C1 0.029(4) 0.044(4) 0.062(5) -0.016(4) 0.006(4) 0.007(3)
C2 0.032(4) 0.029(3) 0.078(6) -0.003(4) 0.011(4) 0.009(3)
C3 0.025(6) 0.038(7) 0.073(6) 0.023(4) 0.013(4) 0.004(5)
C4 0.032(3) 0.056(4) 0.036(3) 0.013(3) -0.001(3) 0.011(3)
C5 0.011(2) 0.025(5) 0.036(4) 0.000(3) 0.005(2) 0.008(2)
C6 0.021(3) 0.056(5) 0.038(6) -0.014(5) 0.010(3) 0.003(3)
C7 0.029(4) 0.068(5) 0.039(5) -0.027(4) 0.003(3) 0.019(4)
C8 0.034(4) 0.054(4) 0.044(5) -0.025(4) -0.003(4) 0.006(4)
C9 0.057(6) 0.028(4) 0.049(4) -0.012(3) -0.003(4) 0.004(4)
C10 0.044(5) 0.037(4) 0.087(8) -0.016(4) 0.024(5) -0.005(3)
C11 0.030(4) 0.030(4) 0.089(7) 0.019(4) 0.014(4) -0.003(3)
C12 0.029(4) 0.061(5) 0.083(6) 0.041(5) 0.026(4) 0.015(4)
C13 0.059(6) 0.090(8) 0.077(7) 0.059(8) 0.045(6) 0.025(7)
C14 0.044(4) 0.106(8) 0.032(4) 0.031(4) 0.008(3) 0.015(5)
C15 0.044(5) 0.064(5) 0.025(3) 0.006(3) -0.007(3) 0.009(4)
C16 0.033(4) 0.072(5) 0.026(3) -0.015(3) -0.010(3) 0.009(3)
C17 0.021(2) 0.027(6) 0.038(3) -0.001(2) -0.004(2) -0.0030(19)
C18 0.014(3) 0.037(4) 0.048(6) 0.013(4) 0.009(3) -0.011(2)
C19 0.015(3) 0.073(6) 0.040(6) 0.008(4) 0.013(3) -0.001(3)
C20 0.009(2) 0.131(10) 0.028(3) 0.006(4) 0.0077(18) -0.001(4)
C21 0.021(3) 0.063(4) 0.035(3) -0.005(3) 0.013(2) 0.002(3)
C22 0.027(2) 0.080(5) 0.025(2) -0.003(4) 0.0115(18) 0.004(4)
C23 0.042(3) 0.067(4) 0.023(2) -0.005(4) 0.0099(19) 0.014(4)
C24 0.034(4) 0.064(5) 0.030(4) -0.023(4) -0.001(3) 0.019(4)
C25 0.026(3) 0.085(6) 0.049(5) -0.037(5) -0.013(3) 0.009(4)
C26 0.030(8) 0.050(5) 0.083(8) -0.042(6) 0.010(6) -0.008(5)
C27 0.026(3) 0.045(4) 0.078(5) -0.012(4) 0.000(3) -0.017(3)
C28 0.037(5) 0.044(5) 0.108(8) -0.002(5) 0.032(5) -0.006(4)
C29 0.026(4) 0.043(4) 0.086(6) 0.010(4) 0.021(4) -0.009(3)
C30 0.033(3) 0.064(5) 0.054(5) 0.029(4) 0.027(3) 0.004(3)
C31 0.032(2) 0.081(3) 0.030(2) 0.000 0.0190(19) 0.000
C32 0.041(3) 0.107(8) 0.020(2) -0.010(4) 0.010(2) 0.002(4)
C33 0.047(5) 0.099(9) 0.037(5) -0.036(5) 0.011(4) -0.006(6)
C34 0.035(3) 0.068(5) 0.029(3) -0.016(4) 0.002(3) -0.013(3)
C35 0.035(7) 0.055(8) 0.043(4) -0.027(4) 0.002(4) -0.013(6)
C36 0.023(3) 0.035(3) 0.065(4) -0.007(3) 0.001(3) -0.007(3)
C37 0.024(4) 0.038(4) 0.059(5) 0.013(4) 0.013(3) -0.014(3)
C38 0.030(4) 0.056(4) 0.036(4) 0.012(4) 0.007(3) -0.011(3)
C39 0.035(4) 0.072(5) 0.043(5) 0.019(4) 0.025(3) 0.010(4)
C40 0.022(3) 0.056(5) 0.029(4) 0.022(4) 0.002(3) -0.001(3)
C41 0.051(4) 0.064(5) 0.020(3) 0.008(3) 0.011(3) 0.022(4)
C42 0.018(4) 0.106(8) 0.028(4) 0.003(4) -0.001(3) 0.006(4)
C43 0.020(3) 0.089(7) 0.029(3) -0.021(3) -0.009(2) 0.002(3)
C44 0.014(2) 0.052(10) 0.050(4) -0.018(3) -0.006(2) 0.001(2)
C45 0.013(3) 0.041(4) 0.074(9) 0.004(5) 0.004(3) -0.003(3)
C46 0.011(3) 0.083(6) 0.057(5) 0.029(5) 0.016(3) -0.002(3)
C47 0.022(3) 0.093(10) 0.054(4) -0.008(4) 0.009(3) -0.001(3)
C48 0.022(3) 0.060(4) 0.038(3) -0.004(3) 0.015(2) 0.003(3)
C49 0.029(4) 0.056(5) 0.050(5) -0.010(4) 0.018(4) 0.001(3)
C50 0.044(4) 0.070(6) 0.061(5) -0.043(5) 0.010(4) -0.002(4)
C51 0.044(5) 0.041(4) 0.058(5) -0.023(4) 0.006(4) 0.000(3)
C52 0.028(4) 0.026(3) 0.073(6) -0.001(4) 0.013(4) -0.004(3)
C53 0.043(4) 0.028(3) 0.052(5) 0.005(3) 0.004(4) -0.007(3)
C54 0.030(4) 0.044(4) 0.036(4) 0.015(3) 0.008(3) 0.008(3)
C55 0.021(7) 0.059(5) 0.068(7) 0.030(6) -0.007(5) 0.012(5)
C56 0.030(3) 0.068(5) 0.029(3) 0.018(3) 0.009(3) 0.024(3)
C57 0.019(3) 0.040(5) 0.047(6) 0.001(4) -0.005(3) 0.008(3)
C58 0.017(3) 0.062(5) 0.034(5) -0.019(4) 0.006(3) 0.008(3)
C59 0.025(4) 0.029(3) 0.048(4) -0.006(3) 0.007(3) 0.012(3)
C60 0.027(3) 0.034(3) 0.057(5) 0.003(3) 0.005(3) 0.012(3)
C61 0.0234(12) 0.0241(13) 0.0313(14) -0.0064(11) 0.0048(11) -0.0008(10)
C62 0.0254(13) 0.0255(13) 0.0379(16) -0.0055(12) 0.0045(11) -0.0035(11)
C63 0.0294(14) 0.0261(13) 0.0377(16) -0.0031(12) 0.0087(12) -0.0028(11)
C64 0.0251(13) 0.0256(13) 0.0353(15) 0.0005(11) 0.0093(11) 0.0008(10)
C65 0.0242(12) 0.0253(12) 0.0302(14) -0.0040(11) 0.0070(11) 0.0016(10)
C66 0.0251(12) 0.0281(13) 0.0281(14) -0.0080(11) 0.0025(11) -0.0005(10)
C67 0.0253(13) 0.0333(14) 0.0396(16) -0.0092(13) 0.0035(11) -0.0079(11)
C68 0.0332(15) 0.0336(15) 0.0426(17) 0.0007(13) 0.0124(13) -0.0060(12)
C69 0.0297(14) 0.0327(14) 0.0340(15) 0.0057(12) 0.0054(12) 0.0018(11)
C70 0.0204(12) 0.0276(13) 0.0282(14) -0.0008(11) 0.0060(10) 0.0027(10)
C71 0.0281(13) 0.0302(14) 0.0333(15) -0.0070(12) -0.0029(11) -0.0015(11)
C72 0.0224(13) 0.0334(14) 0.0430(17) -0.0101(13) -0.0001(12) -0.0067(11)
C73 0.0270(14) 0.0377(16) 0.0508(19) -0.0078(14) 0.0101(13) -0.0090(12)
C74 0.0344(15) 0.0414(16) 0.0485(19) -0.0004(14) 0.0138(14) -0.0120(13)
C75 0.0402(16) 0.0454(17) 0.0384(17) 0.0077(14) 0.0129(13) -0.0055(13)
C76 0.0377(16) 0.0461(17) 0.0331(16) 0.0085(13) 0.0044(13) -0.0014(13)
C77 0.0231(13) 0.0415(15) 0.0316(15) 0.0052(13) 0.0001(11) 0.0020(12)
C78 0.0209(12) 0.0334(14) 0.0309(15) 0.0030(12) 0.0046(11) -0.0003(10)
C79 0.0227(12) 0.0247(12) 0.0249(13) -0.0034(10) 0.0033(10) 0.0018(10)
C80 0.0235(12) 0.0248(13) 0.0290(14) -0.0064(11) 0.0019(10) -0.0002(10)
C81 0.0233(12) 0.0282(13) 0.0285(14) -0.0044(11) -0.0031(11) 0.0014(10)
C82 0.0294(13) 0.0248(12) 0.0258(14) -0.0042(11) -0.0004(11) 0.0021(11)
C83 0.0272(13) 0.0244(12) 0.0239(13) -0.0046(11) 0.0049(10) 0.0007(10)
C84 0.0210(12) 0.0269(13) 0.0252(13) -0.0025(11) 0.0012(10) 0.0021(10)
C85 0.0327(14) 0.0324(13) 0.0279(15) 0.0001(12) -0.0033(11) -0.0003(11)
C86 0.0591(19) 0.0311(15) 0.0340(17) -0.0041(13) -0.0077(14) 0.0005(14)
C87 0.099(3) 0.0448(17) 0.0270(17) -0.0051(14) -0.0173(17) 0.0010(18)
C88 0.0265(13) 0.0298(13) 0.0224(13) 0.0005(11) 0.0004(10) 0.0018(11)
C89 0.0317(14) 0.0270(13) 0.0363(16) 0.0014(12) 0.0058(12) 0.0006(11)
C90 0.0256(13) 0.0372(14) 0.0432(17) -0.0014(13) 0.0065(12) 0.0048(12)
C91 0.079(6) 0.187(13) 0.093(8) 0.087(8) 0.003(6) -0.040(8)
C92 0.072(7) 0.26(2) 0.229(17) 0.229(17) 0.081(9) 0.070(10)
C93 0.056(7) 0.172(14) 0.205(16) 0.095(13) -0.013(8) -0.012(8)
C94 0.101(8) 0.056(6) 0.170(13) 0.014(7) 0.050(8) -0.005(5)
C95 0.086(7) 0.071(7) 0.078(8) 0.015(6) 0.036(6) 0.009(6)
C96 0.057(4) 0.064(5) 0.071(5) 0.023(4) 0.007(4) 0.004(4)
C97 0.158(11) 0.32(2) 0.088(8) 0.078(11) -0.048(8) -0.153(14)
C98 0.044(4) 0.107(7) 0.038(4) 0.012(5) 0.012(3) 0.007(4)
C99 0.037(5) 0.102(7) 0.066(6) 0.032(5) -0.001(4) -0.011(5)
C100 0.211(17) 0.021(4) 0.095(9) 0.003(5) 0.104(11) 0.010(6)
C101 0.052(6) 0.061(6) 0.057(6) 0.030(5) 0.023(4) -0.002(5)
C102 0.052(5) 0.059(6) 0.084(8) 0.017(5) 0.036(5) 0.030(5)
C103 0.056(5) 0.106(8) 0.049(5) 0.004(5) 0.008(4) -0.004(5)
C104 0.101(7) 0.24(2) 0.102(8) 0.014(12) 0.038(6) 0.059(12)

loop_
_atom_type_symbol
_atom_type_description
_atom_type_scat_dispersion_real
_atom_type_scat_dispersion_imag
_atom_type_scat_source
C C 0.0033 0.0016 'International Tables Vol C Tables 4.2.6.8 and 6.1.1.4'
H H 0.0000 0.0000 'International Tables Vol C Tables 4.2.6.8 and 6.1.1.4'

loop_
_geom_angle_atom_site_label_1
_geom_angle_atom_site_label_2
_geom_angle_atom_site_label_3
_geom_angle
_geom_angle_site_symmetry_1
_geom_angle_site_symmetry_3
C6 C1 C2 120.2 . .
C6 C1 C7 109.0 . .
C2 C1 C7 118.9 . .
C3 C2 C1 120.9 . .
C3 C2 C10 107.8 . .
C1 C2 C10 119.5 . .
C2 C3 C4 120.1 . .
C2 C3 C12 109.8 . .
C4 C3 C12 119.0 . .
C3 C4 C5 118.5 . .
C3 C4 C15 120.4 . .
C5 C4 C15 109.5 . .
C6 C5 C4 121.1 . .
C6 C5 C17 119.1 . .
C4 C5 C17 107.7 . .
C5 C6 C1 119.3 . .
C5 C6 C20 120.5 . .
C1 C6 C20 108.0 . .
C8 C7 C21 122.9 . .
C8 C7 C1 119.7 . .
C21 C7 C1 105.5 . .
C7 C8 C9 121.8 . .
C7 C8 C24 119.8 . .
C9 C8 C24 105.8 . .
C10 C9 C8 120.3 . .
C8 C9 C26 109.2 . .
C9 C10 C11 119.2 . .
C9 C10 C2 119.9 . .
C11 C10 C2 108.0 . .
C28 C11 C12 120.2 . .
C28 C11 C10 122.7 . .
C12 C11 C10 106.4 . .
C13 C12 C3 119.9 . .
C13 C12 C11 118.9 . .
C3 C12 C11 107.9 . .
C12 C13 C14 120.2 . .
C12 C13 C30 121.0 . .
C14 C13 C30 107.1 . .
C15 C14 C32 119.9 . .
C15 C14 C13 120.6 . .
C32 C14 C13 107.7 . .
C14 C15 C16 122.4 . .
C14 C15 C4 119.9 . .
C16 C15 C4 105.5 . .
C34 C16 C17 119.7 . .
C34 C16 C15 118.9 . .
C17 C16 C15 109.6 . .
C18 C17 C5 120.6 . .
C18 C17 C16 119.8 . .
C5 C17 C16 107.7 . .
C19 C18 C17 119.0 . .
C19 C18 C36 109.3 . .
C17 C18 C36 119.1 . .
C18 C19 C20 123.8 . .
C18 C19 C38 108.9 . .
C20 C19 C38 116.8 . .
C21 C20 C19 122.3 . .
C21 C20 C6 108.3 . .
C19 C20 C6 116.9 . .
C22 C21 C20 121.3 . .
C22 C21 C7 118.1 . .
C20 C21 C7 109.2 . .
C21 C22 C39 118.4 . .
C21 C22 C23 120.5 . .
C39 C22 C23 107.5 . .
C24 C23 C41 119.3 . .
C24 C23 C22 121.0 . .
C41 C23 C22 107.7 . .
C23 C24 C25 121.1 . .
C23 C24 C8 117.6 . .
C25 C24 C8 109.3 . .
C43 C25 C24 120.3 . .
C43 C25 C26 120.5 . .
C24 C25 C26 108.7 . .
C27 C26 C9 121.4 . .
C27 C26 C25 118.2 . .
C9 C26 C25 107.0 . .
C26 C27 C45 121.7 . .
C26 C27 C28 117.5 . .
C45 C27 C28 109.1 . .
C11 C28 C29 120.7 . .
C11 C28 C27 119.8 . .
C29 C28 C27 106.4 . .
C30 C29 C28 120.5 . .
C30 C29 C46 118.3 . .
C28 C29 C46 109.5 . .
C29 C30 C13 118.6 . .
C29 C30 C31 119.1 . .
C13 C30 C31 109.2 . .
C48 C31 C32 123.3 . .
C48 C31 C30 121.2 . .
C32 C31 C30 104.1 . .
C33 C32 C31 117.6 . .
C33 C32 C14 119.3 . .
C31 C32 C14 111.8 . .
C32 C33 C50 120.9 . .
C32 C33 C34 120.9 . .
C50 C33 C34 106.7 . .
C16 C34 C35 121.0 . .
C16 C34 C33 118.6 . .
C35 C34 C33 107.2 . .
C36 C35 C51 118.2 . .
C36 C35 C34 120.6 . .
C51 C35 C34 109.8 . .
C35 C36 C18 119.7 . .
C37 C36 C18 105.7 . .
C38 C37 C53 121.5 . .
C38 C37 C36 109.4 . .
C53 C37 C36 117.7 . .
C39 C38 C37 119.6 . .
C39 C38 C19 120.7 . .
C37 C38 C19 106.8 . .
C38 C39 C40 120.2 . .
C38 C39 C22 120.4 . .
C40 C39 C22 108.3 . .
C54 C40 C41 119.1 . .
C54 C40 C39 120.5 . .
C41 C40 C39 107.6 . .
C42 C41 C40 119.4 . .
C42 C41 C23 119.9 . .
C40 C41 C23 108.8 . .
C56 C42 C41 120.0 . .
C56 C42 C43 110.2 . .
C41 C42 C43 117.6 . .
C25 C43 C42 121.8 . .
C25 C43 C44 119.7 . .
C42 C43 C44 105.7 . .
C45 C44 C57 120.6 . .
C45 C44 C43 120.0 . .
C57 C44 C43 107.0 . .
C44 C45 C27 119.8 . .
C44 C45 C46 120.4 . .
C27 C45 C46 108.8 . .
C47 C46 C29 122.6 . .
C47 C46 C45 118.4 . .
C29 C46 C45 106.2 . .
C46 C47 C48 119.1 . .
C58 C47 C48 107.5 . .
C31 C48 C49 120.0 . .
C31 C48 C47 119.6 . .
C49 C48 C47 107.8 . .
C50 C49 C48 118.1 . .
C33 C50 C49 120.1 . .
C33 C50 C51 109.2 . .
C49 C50 C51 118.5 . .
C52 C51 C35 121.0 . .
C52 C51 C50 119.6 . .
C35 C51 C50 107.1 . .
C51 C52 C53 120.8 . .
C51 C52 C60 119.1 . .
C53 C52 C60 108.5 . .
C52 C53 C37 119.5 . .
C52 C53 C54 108.7 . .
C37 C53 C54 118.8 . .
C40 C54 C55 120.3 . .
C40 C54 C53 119.4 . .
C55 C54 C53 109.3 . .
C56 C55 C54 121.5 . .
C56 C55 C60 120.1 . .
C54 C55 C60 106.6 . .
C55 C56 C42 119.6 . .
C55 C56 C57 119.9 . .
C42 C56 C57 108.2 . .
C58 C57 C44 119.7 . .
C58 C57 C56 119.4 . .
C44 C57 C56 108.8 . .
C57 C58 C47 119.2 . .
C57 C58 C59 120.8 . .
C47 C58 C59 107.4 . .
C60 C59 C49 120.3 . .
C60 C59 C58 120.1 . .
C49 C59 C58 107.9 . .
C59 C60 C52 121.8 . .
C59 C60 C55 119.7 . .
C52 C60 C55 106.9 . .
C66 C61 C62 122.9(2) . .
C66 C61 C65 123.5(2) . .
C62 C61 C65 108.1(2) . .
C67 C62 C61 123.6(2) . .
C67 C62 C63 122.3(3) . .
C61 C62 C63 108.2(2) . .
C68 C63 C62 123.9(2) . .
C68 C63 C64 123.0(3) . .
C62 C63 C64 107.9(2) . .
C69 C64 C65 123.9(2) . .
C69 C64 C63 123.0(2) . .
C65 C64 C63 108.0(2) . .
C70 C65 C64 123.1(2) . .
C70 C65 C61 123.7(2) . .
C64 C65 C61 107.8(2) . .
C61 C66 C71 114.5(2) . .
C61 C66 C80 114.7(2) . .
C71 C66 C80 129.9(2) . .
C62 C67 C72 113.6(2) . .
C62 C67 C73 114.2(3) . .
C72 C67 C73 130.6(2) . .
C63 C68 C75 114.3(2) . .
C63 C68 C74 113.9(3) . .
C75 C68 C74 130.7(3) . .
C64 C69 C77 113.5(2) . .
C64 C69 C76 114.1(2) . .
C77 C69 C76 131.2(3) . .
C65 C70 C78 113.7(2) . .
C65 C70 C79 115.1(2) . .
C78 C70 C79 130.4(2) . .
C72 C71 C66 122.0(3) . .
C72 C71 H71 119.0 . .
C66 C71 H71 119.0 . .
C71 C72 C67 122.4(2) . .
C71 C72 H72 118.8 . .
C67 C72 H72 118.8 . .
C74 C73 C67 122.2(3) . .
C74 C73 H73 118.9 . .
C67 C73 H73 118.9 . .
C73 C74 C68 122.1(3) . .
C73 C74 H74 118.9 . .
C68 C74 H74 118.9 . .
C76 C75 C68 122.3(3) . .
C76 C75 H75 118.9 . .
C68 C75 H75 118.9 . .
C75 C76 C69 122.2(3) . .
C75 C76 H76 118.9 . .
C69 C76 H76 118.9 . .
C78 C77 C69 121.9(2) . .
C78 C77 H77 119.0 . .
C69 C77 H77 119.0 . .
C77 C78 C70 122.6(2) . .
C77 C78 H78 118.7 . .
C70 C78 H78 118.7 . .
C84 C79 C80 117.6(2) . .
C84 C79 C70 122.3(2) . .
C80 C79 C70 120.0(2) . .
C81 C80 C79 117.8(2) . .
C81 C80 C66 121.2(2) . .
C79 C80 C66 121.0(2) . .
C82 C81 C80 123.8(2) . .
C82 C81 H81 118.1 . .
C80 C81 H81 118.1 . .
C81 C82 C83 118.5(2) . .
C81 C82 C85 117.7(2) . .
C83 C82 C85 123.6(2) . .
C84 C83 C82 118.9(2) . .
C84 C83 C88 118.6(2) . .
C82 C83 C88 122.2(2) . .
C83 C84 C79 123.4(2) . .
C83 C84 H84 118.3 . .
C79 C84 H84 118.3 . .
C85 C85 C86 118.82(16) 4_575 .
C85 C85 C82 123.23(14) 4_575 .
C86 C85 C82 117.8(2) . .
C87 C86 C85 121.4(3) . .
C87 C86 H86 119.3 . .
C85 C86 H86 119.3 . .
C87 C87 C86 119.83(18) 4_575 .
C87 C87 H87 120.1 4_575 .
C86 C87 H87 120.1 . .
C89 C88 C88 118.73(15) . 4_575
C89 C88 C83 117.9(2) . .
C88 C88 C83 123.33(13) 4_575 .
C90 C89 C88 121.7(2) . .
C90 C89 H89 119.2 . .
C88 C89 H89 119.2 . .
C90 C90 C89 119.61(16) 4_575 .
C90 C90 H90 120.2 4_575 .
C89 C90 H90 120.2 . .
C96 C91 C92 117.8 . .
C96 C91 C97 121.0 . .
C92 C91 C97 121.2 . .
C93 C92 C91 121.1 . .
C93 C92 H92 119.4 . .
C91 C92 H92 119.4 . .
C92 C93 C94 120.7 . .
C92 C93 H93 119.7 . .
C94 C93 H93 119.7 . .
C93 C94 C95 118.8 . .
C93 C94 H94 120.6 . .
C95 C94 H94 120.6 . .
C96 C95 C94 119.9 . .
C96 C95 H95 120.0 . .
C94 C95 H95 120.0 . .
C95 C96 C91 121.6 . .
C95 C96 H96 119.2 . .
C91 C96 H96 119.2 . .
C95 C96 H101 63.6 . .
C91 C97 H97A 109.5 . .
C91 C97 H97B 109.5 . .
H97A C97 H97B 109.5 . .
C91 C97 H97C 109.5 . .
H97A C97 H97C 109.5 . .
H97B C97 H97C 109.5 . .
C103 C98 C99 117.8 . .
C103 C98 C104 121.0 . .
C99 C98 C104 121.2 . .
C100 C99 C98 121.1 . .
C99 C100 C101 120.7 . .
C100 C101 C102 118.8 . .
C103 C102 C101 119.9 . .
H94 C102 H102 115.3 . .
H95 C102 H102 33.2 . .
C102 C103 C98 121.6 . .

loop_
_geom_bond_atom_site_label_1
_geom_bond_atom_site_label_2
_geom_bond_distance
_geom_bond_site_symmetry_2
C1 C6 1.4032 .
C1 C2 1.4092 .
C1 C7 1.4871 .
C2 C3 1.4038 .
C2 C10 1.4736 .
C3 C4 1.4055 .
C3 C12 1.4561 .
C4 C5 1.4395 .
C4 C15 1.4619 .
C5 C6 1.4023 .
C5 C17 1.4414 .
C6 C20 1.4740 .
C7 C8 1.3441 .
C7 C21 1.4662 .
C8 C9 1.4554 .
C8 C24 1.5050 .
C9 C10 1.3658 .
C9 C26 1.4693 .
C10 C11 1.4703 .
C11 C28 1.3479 .
C11 C12 1.4622 .
C12 C13 1.3995 .
C13 C14 1.4516 .
C13 C30 1.4563 .
C14 C15 1.3674 .
C14 C32 1.4413 .
C15 C16 1.4510 .
C16 C34 1.3838 .
C16 C17 1.4437 .
C17 C18 1.4217 .
C18 C19 1.3780 .
C18 C36 1.4612 .
C19 C20 1.4092 .
C19 C38 1.4664 .
C20 C21 1.4085 .
C21 C22 1.3866 .
C22 C39 1.4609 .
C22 C23 1.4639 .
C23 C24 1.4026 .
C23 C41 1.4515 .
C24 C25 1.4126 .
C25 C43 1.3633 .
C25 C26 1.4792 .
C26 C27 1.4174 .
C27 C45 1.4436 .
C27 C28 1.4732 .
C28 C29 1.4683 .
C29 C30 1.3745 .
C29 C46 1.4714 .
C30 C31 1.5067 .
C31 C48 1.3425 .
C31 C32 1.4312 .
C32 C33 1.3827 .
C33 C50 1.4201 .
C33 C34 1.4909 .
C34 C35 1.4347 .
C35 C36 1.3823 .
C35 C51 1.4160 .
C36 C37 1.4506 .
C37 C38 1.4107 .
C37 C53 1.4244 .
C38 C39 1.3969 .
C39 C40 1.4571 .
C40 C54 1.3891 .
C40 C41 1.4498 .
C41 C42 1.4231 .
C42 C56 1.4168 .
C42 C43 1.4616 .
C43 C44 1.5180 .
C44 C45 1.3655 .
C44 C57 1.4440 .
C45 C46 1.4790 .
C46 C47 1.3569 .
C47 C58 1.4554 .
C47 C48 1.4830 .
C48 C49 1.4305 .
C49 C50 1.4234 .
C49 C59 1.4428 .
C50 C51 1.4723 .
C51 C52 1.4099 .
C52 C53 1.4149 .
C52 C60 1.4633 .
C53 C54 1.4592 .
C54 C55 1.4239 .
C55 C56 1.3792 .
C55 C60 1.5049 .
C56 C57 1.4661 .
C57 C58 1.3898 .
C58 C59 1.4749 .
C59 C60 1.3507 .
C61 C66 1.369(4) .
C61 C62 1.409(4) .
C61 C65 1.425(3) .
C62 C67 1.386(4) .
C62 C63 1.412(4) .
C63 C68 1.372(4) .
C63 C64 1.428(3) .
C64 C69 1.378(4) .
C64 C65 1.408(4) .
C65 C70 1.372(3) .
C66 C71 1.444(3) .
C66 C80 1.475(4) .
C67 C72 1.438(4) .
C67 C73 1.451(4) .
C68 C75 1.447(4) .
C68 C74 1.452(4) .
C69 C77 1.446(4) .
C69 C76 1.449(4) .
C70 C78 1.445(3) .
C70 C79 1.472(3) .
C71 C72 1.382(4) .
C71 H71 0.9500 .
C72 H72 0.9500 .
C73 C74 1.374(4) .
C73 H73 0.9500 .
C74 H74 0.9500 .
C75 C76 1.379(4) .
C75 H75 0.9500 .
C76 H76 0.9500 .
C77 C78 1.383(4) .
C77 H77 0.9500 .
C78 H78 0.9500 .
C79 C84 1.400(3) .
C79 C80 1.446(3) .
C80 C81 1.395(4) .
C81 C82 1.388(4) .
C81 H81 0.9500 .
C82 C83 1.412(3) .
C82 C85 1.487(4) .
C83 C84 1.390(3) .
C83 C88 1.496(3) .
C84 H84 0.9500 .
C85 C85 1.397(5) 4_575
C85 C86 1.399(4) .
C86 C87 1.378(4) .
C86 H86 0.9500 .
C87 C87 1.375(6) 4_575
C87 H87 0.9500 .
C88 C89 1.391(4) .
C88 C88 1.409(5) 4_575
C89 C90 1.383(4) .
C89 H89 0.9500 .
C90 C90 1.380(5) 4_575
C90 H90 0.9500 .
C91 C96 1.3902 .
C91 C92 1.3936 .
C91 C97 1.4990 .
C92 C93 1.3822 .
C92 H92 0.9500 .
C93 C94 1.3898 .
C93 H93 0.9500 .
C94 C95 1.3944 .
C94 H94 0.9500 .
C95 C96 1.3886 .
C95 H95 0.9500 .
C96 H96 0.9500 .
C97 H97A 0.9800 .
C97 H97B 0.9800 .
C97 H97C 0.9800 .
C98 C103 1.3902 .
C98 C99 1.3936 .
C98 C104 1.4990 .
C99 C100 1.3822 .
C99 H99 0.9500 .
C100 C101 1.3898 .
C100 H100 0.9500 .
C101 C102 1.3943 .
C101 H101 0.9500 .
C102 C103 1.3886 .
C102 H102 0.9500 .
C103 H103 0.9500 .
C104 H104 0.9800 .
C104 H105 0.9800 .
C104 H106 0.9800 .
